data_7241276
loop_
_publ_author_name
'Surampudi, Anuja Venkata Sai Durga'
'Rajendrakumar, Satyasree'
'Nanubolu, Jagadeesh Babu'
'Balasubramanian, Sridhar'
'Surov, Artem O.'
'Voronin, Alexander P.'
'Perlovich, German L.'

_publ_section_title
;
 Influence of crystal packing on the thermal properties of cocrystals and
 cocrystal solvates of olanzapine: insights from computations
;
_journal_name_full CrystEngComm
_journal_paper_doi 10.1039/D0CE00914H
_journal_year 2020
_chemical_formula_moiety 'C17 H20 N4 S, 0.5(C6 H6 O2), 0.5(C8 H10), 2(H2 O)'
_chemical_formula_sum 'C24 H32 N4 O3 S'
_chemical_formula_weight 456.59
_chemical_name_systematic '1:1:1:2 Cocrystal of Olanzapine, Hydroquinone, pXylene and Water'
_space_group_crystal_system monoclinic
_space_group_IT_number 15
_space_group_name_Hall '-C 2yc'
_space_group_name_H-M_alt 'C 1 2/c 1'
_atom_sites_solution_hydrogens mixed
_audit_creation_method SHELXL-2018/3
_audit_update_record
;
2020-06-23 deposited with the CCDC.	2020-08-18 downloaded from the CCDC.
;
_cell_angle_alpha 90
_cell_angle_beta 104.3974(19)
_cell_angle_gamma 90
_cell_formula_units_Z 8
_cell_length_a 28.1714(17)
_cell_length_b 12.6444(7)
_cell_length_c 14.0673(8)
_cell_measurement_reflns_used 9782
_cell_measurement_temperature 100(2)
_cell_measurement_theta_max 30.554
_cell_measurement_theta_min 2.758
_cell_volume 4853.5(5)
_computing_cell_refinement '<i>SAINT</i> (Bruker, 2016)'
_computing_data_collection '<i>APEX3</i> (Bruker, 2016)'
_computing_data_reduction 'Bruker SAINT'
_computing_structure_refinement 'SHELXL-2018/3 (Sheldrick, 2018)'
_computing_structure_solution '<i>SHELXT</i> (Sheldrick, 2015)'
_diffrn_ambient_temperature 100(2)
_diffrn_measured_fraction_theta_full 0.997
_diffrn_measured_fraction_theta_max 0.997
_diffrn_measurement_device_type 'Bruker D8 QUEST PHOTON-100'
_diffrn_measurement_method '\w and \f'
_diffrn_radiation_type MoK\a
_diffrn_radiation_wavelength 0.71073
_diffrn_reflns_av_R_equivalents 0.0207
_diffrn_reflns_av_unetI/netI 0.0249
_diffrn_reflns_Laue_measured_fraction_full 0.997
_diffrn_reflns_Laue_measured_fraction_max 0.997
_diffrn_reflns_limit_h_max 36
_diffrn_reflns_limit_h_min -33
_diffrn_reflns_limit_k_max 16
_diffrn_reflns_limit_k_min -16
_diffrn_reflns_limit_l_max 18
_diffrn_reflns_limit_l_min -18
_diffrn_reflns_number 23463
_diffrn_reflns_point_group_measured_fraction_full 0.997
_diffrn_reflns_point_group_measured_fraction_max 0.997
_diffrn_reflns_theta_full 25.242
_diffrn_reflns_theta_max 27.492
_diffrn_reflns_theta_min 2.198
_diffrn_source microfocus
_exptl_absorpt_coefficient_mu 0.165
_exptl_absorpt_correction_T_max 0.7461
_exptl_absorpt_correction_T_min 0.7000
_exptl_absorpt_correction_type multi-scan
_exptl_absorpt_process_details 'SADABS 2014/5'
_exptl_crystal_density_diffrn 1.250
_exptl_crystal_description block
_exptl_crystal_F_000 1952
_exptl_crystal_size_max 0.350
_exptl_crystal_size_mid 0.320
_exptl_crystal_size_min 0.280
_refine_diff_density_max 0.330
_refine_diff_density_min -0.367
_refine_diff_density_rms 0.049
_refine_ls_extinction_method none
_refine_ls_goodness_of_fit_ref 1.028
_refine_ls_hydrogen_treatment mixed
_refine_ls_matrix_type full
_refine_ls_number_parameters 320
_refine_ls_number_reflns 5562
_refine_ls_number_restraints 5
_refine_ls_restrained_S_all 1.030
_refine_ls_R_factor_all 0.0361
_refine_ls_R_factor_gt 0.0329
_refine_ls_shift/su_max 0.001
_refine_ls_shift/su_mean 0.000
_refine_ls_structure_factor_coef Fsqd
_refine_ls_weighting_details 'w=1/[\s^2^(Fo^2^)+(0.0385P)^2^+5.0694P] where P=(Fo^2^+2Fc^2^)/3'
_refine_ls_weighting_scheme calc
_refine_ls_wR_factor_gt 0.0837
_refine_ls_wR_factor_ref 0.0864
_reflns_Friedel_coverage 0.000
_reflns_number_gt 5117
_reflns_number_total 5562
_reflns_threshold_expression 'I > 2\s(I)'
_cod_data_source_file d0ce00914h2.cif
_cod_data_source_block KA827_0m
_cod_original_sg_symbol_H-M 'C 2/c'
_cod_database_code 7241276
_shelx_shelxl_version_number 2018/3
_shelx_space_group_comment
;
The symmetry employed for this shelxl refinement is uniquely defined
by the following loop, which should always be used as a source of
symmetry information in preference to the above space-group names.
They are only intended as comments.
;
_shelx_estimated_absorpt_t_min 0.944
_shelx_estimated_absorpt_t_max 0.955

loop_
_space_group_symop_operation_xyz
'x, y, z'
'-x, y, -z+1/2'
'x+1/2, y+1/2, z'
'-x+1/2, y+1/2, -z+1/2'
'-x, -y, -z'
'x, -y, z-1/2'
'-x+1/2, -y+1/2, -z'
'x+1/2, -y+1/2, z-1/2'

loop_
_atom_site_label
_atom_site_type_symbol
_atom_site_fract_x
_atom_site_fract_y
_atom_site_fract_z
_atom_site_U_iso_or_equiv
_atom_site_adp_type
_atom_site_occupancy
_atom_site_site_symmetry_order
_atom_site_calc_flag
_atom_site_refinement_flags_posn
_atom_site_refinement_flags_adp
_atom_site_refinement_flags_occupancy
_atom_site_disorder_assembly
_atom_site_disorder_group
S1 S 0.72621(2) 0.83646(2) 0.78377(2) 0.01421(8) Uani 1 1 d . . . . .
N1 N 0.80400(3) 0.69938(8) 0.80977(7) 0.01435(18) Uani 1 1 d . . . . .
N2 N 0.81089(3) 0.60334(7) 0.62322(6) 0.01188(17) Uani 1 1 d . . . . .
N3 N 0.73243(3) 0.56914(7) 0.53250(6) 0.01229(18) Uani 1 1 d . . . . .
N4 N 0.66929(3) 0.44026(7) 0.38790(6) 0.01412(18) Uani 1 1 d . . . . .
C1 C 0.84626(4) 0.71295(8) 0.77275(8) 0.0130(2) Uani 1 1 d . . . . .
C2 C 0.88656(4) 0.76877(9) 0.82743(8) 0.0171(2) Uani 1 1 d . . . . .
H2 H 0.884926 0.800662 0.887682 0.021 Uiso 1 1 calc R U . . .
C3 C 0.92913(4) 0.77836(9) 0.79491(9) 0.0195(2) Uani 1 1 d . . . . .
H3 H 0.956426 0.816322 0.832856 0.023 Uiso 1 1 calc R U . . .
C4 C 0.93151(4) 0.73215(9) 0.70670(8) 0.0176(2) Uani 1 1 d . . . . .
H4 H 0.960511 0.738016 0.684157 0.021 Uiso 1 1 calc R U . . .
C5 C 0.89126(4) 0.67727(9) 0.65148(8) 0.0145(2) Uani 1 1 d . . . . .
H5 H 0.893269 0.645562 0.591384 0.017 Uiso 1 1 calc R U . . .
C6 C 0.84779(4) 0.66751(8) 0.68221(7) 0.0117(2) Uani 1 1 d . . . . .
C7 C 0.76439(4) 0.62503(8) 0.60540(7) 0.01123(19) Uani 1 1 d . . . . .
C8 C 0.74214(4) 0.70966(8) 0.65183(7) 0.0117(2) Uani 1 1 d . . . . .
C9 C 0.76104(4) 0.73861(8) 0.74759(7) 0.0122(2) Uani 1 1 d . . . . .
C10 C 0.68518(4) 0.83946(9) 0.66859(8) 0.0143(2) Uani 1 1 d . . . . .
C11 C 0.69882(4) 0.76923(8) 0.60713(7) 0.0130(2) Uani 1 1 d . . . . .
H11 H 0.681309 0.760289 0.540603 0.016 Uiso 1 1 calc R U . . .
C12 C 0.64284(4) 0.91474(10) 0.64889(8) 0.0201(2) Uani 1 1 d . . . . .
H12A H 0.655095 0.987356 0.660216 0.030 Uiso 1 1 calc R U . . .
H12B H 0.621746 0.898883 0.692939 0.030 Uiso 1 1 calc R U . . .
H12C H 0.623957 0.907249 0.580607 0.030 Uiso 1 1 calc R U . . .
C13 C 0.75245(4) 0.49827(8) 0.46998(7) 0.0128(2) Uani 1 1 d . . . . .
H13A H 0.760177 0.428743 0.502500 0.015 Uiso 1 1 calc R U . . .
H13B H 0.783094 0.528390 0.459027 0.015 Uiso 1 1 calc R U . . .
C14 C 0.71504(4) 0.48449(9) 0.37235(8) 0.0146(2) Uani 1 1 d . . . . .
H14A H 0.708301 0.553782 0.338946 0.018 Uiso 1 1 calc R U . . .
H14B H 0.728361 0.436541 0.329715 0.018 Uiso 1 1 calc R U . . .
C15 C 0.68552(4) 0.53076(9) 0.54699(8) 0.0134(2) Uani 1 1 d . . . . .
H15A H 0.672194 0.582900 0.586059 0.016 Uiso 1 1 calc R U . . .
H15B H 0.690742 0.463276 0.583799 0.016 Uiso 1 1 calc R U . . .
C16 C 0.64910(4) 0.51402(9) 0.44856(8) 0.0155(2) Uani 1 1 d . . . . .
H16A H 0.618133 0.485198 0.459078 0.019 Uiso 1 1 calc R U . . .
H16B H 0.641765 0.582621 0.414111 0.019 Uiso 1 1 calc R U . . .
C17 C 0.63389(4) 0.41946(10) 0.29418(9) 0.0232(2) Uani 1 1 d . . . . .
H17A H 0.626310 0.485642 0.257267 0.035 Uiso 1 1 calc R U . . .
H17B H 0.603789 0.390120 0.306564 0.035 Uiso 1 1 calc R U . . .
H17C H 0.647895 0.368716 0.256052 0.035 Uiso 1 1 calc R U . . .
H1N H 0.8080(6) 0.7197(12) 0.8700(12) 0.024(4) Uiso 1 1 d . . . . .
O1 O 0.53391(4) 0.06419(10) 0.34063(7) 0.0356(3) Uani 1 1 d . . . . .
O2 O 0.63616(3) 0.08752(7) 0.39860(7) 0.02430(19) Uani 1 1 d D . . . .
O3 O 0.69652(3) 0.25495(6) 0.49205(6) 0.01569(16) Uani 1 1 d D . . . .
C18 C 0.51705(4) 0.03162(10) 0.41989(8) 0.0185(2) Uani 1 1 d . . . . .
C19 C 0.47520(4) -0.02966(9) 0.40558(8) 0.0171(2) Uani 1 1 d . . . . .
H19 H 0.458146 -0.049997 0.341125 0.020 Uiso 1 1 calc R U . . .
C20 C 0.45815(4) -0.06144(10) 0.48566(8) 0.0217(2) Uani 1 1 d . . . . .
H20 H 0.429449 -0.103672 0.475863 0.026 Uiso 1 1 calc R U . . .
H1O H 0.5110(13) 0.068(3) 0.293(2) 0.033 Uiso 0.5 1 d . U P . .
H1OD H 0.5637(14) 0.067(3) 0.354(3) 0.033 Uiso 0.5 1 d . U P . .
H1W H 0.6534(7) 0.0304(13) 0.3952(14) 0.026 Uiso 0.8 1 d D U P . .
H2W H 0.6053(6) 0.085(2) 0.3728(18) 0.026 Uiso 0.6 1 d D U P . .
H2WD H 0.6559(8) 0.1357(18) 0.4223(18) 0.026 Uiso 0.6 1 d D U P . .
H3W H 0.6862(7) 0.3148(13) 0.4571(13) 0.026 Uiso 0.8 1 d D U P . .
H3WD H 0.7275(9) 0.249(2) 0.495(2) 0.026 Uiso 0.6 1 d . U P . .
H4W H 0.6747(8) 0.2124(18) 0.4600(18) 0.026 Uiso 0.6 1 d D U P . .
C21 C 0.44969(7) 0.29858(15) 0.44678(16) 0.0548(5) Uani 1 1 d . . . . .
H21A H 0.415971 0.304000 0.453457 0.082 Uiso 1 1 calc R U . . .
H21B H 0.466981 0.242854 0.490309 0.082 Uiso 1 1 calc R U . . .
H21C H 0.449285 0.281254 0.378676 0.082 Uiso 1 1 calc R U . . .
C22 C 0.47564(5) 0.40277(13) 0.47433(13) 0.0408(4) Uani 1 1 d . . . . .
C23 C 0.47600(5) 0.45227(13) 0.56255(13) 0.0397(4) Uani 1 1 d . . . . .
H23 H 0.459520 0.419962 0.606266 0.048 Uiso 1 1 calc R U . . .
C24 C 0.49974(6) 0.54728(14) 0.58816(13) 0.0420(4) Uani 1 1 d . . . . .
H24 H 0.499367 0.579263 0.649081 0.050 Uiso 1 1 calc R U . . .

loop_
_atom_site_aniso_label
_atom_site_aniso_U_11
_atom_site_aniso_U_22
_atom_site_aniso_U_33
_atom_site_aniso_U_23
_atom_site_aniso_U_13
_atom_site_aniso_U_12
S1 0.01500(13) 0.01765(14) 0.01041(13) -0.00381(9) 0.00399(9) 0.00116(9)
N1 0.0136(4) 0.0208(5) 0.0083(4) -0.0012(3) 0.0022(3) 0.0000(3)
N2 0.0118(4) 0.0128(4) 0.0112(4) -0.0012(3) 0.0032(3) -0.0022(3)
N3 0.0105(4) 0.0149(4) 0.0123(4) -0.0042(3) 0.0045(3) -0.0024(3)
N4 0.0129(4) 0.0153(4) 0.0121(4) -0.0028(3) -0.0009(3) -0.0011(3)
C1 0.0125(5) 0.0128(5) 0.0128(5) 0.0016(4) 0.0015(4) 0.0008(4)
C2 0.0167(5) 0.0168(5) 0.0149(5) -0.0023(4) -0.0017(4) -0.0002(4)
C3 0.0135(5) 0.0189(5) 0.0220(6) -0.0002(4) -0.0030(4) -0.0041(4)
C4 0.0115(5) 0.0201(5) 0.0202(5) 0.0049(4) 0.0021(4) -0.0023(4)
C5 0.0128(5) 0.0170(5) 0.0137(5) 0.0025(4) 0.0030(4) 0.0003(4)
C6 0.0112(5) 0.0113(5) 0.0119(5) 0.0017(4) 0.0013(4) -0.0005(4)
C7 0.0133(5) 0.0119(5) 0.0091(4) 0.0003(4) 0.0041(4) -0.0019(4)
C8 0.0118(5) 0.0125(5) 0.0112(5) -0.0009(4) 0.0036(4) -0.0019(4)
C9 0.0126(5) 0.0136(5) 0.0114(5) -0.0010(4) 0.0048(4) -0.0012(4)
C10 0.0146(5) 0.0165(5) 0.0114(5) -0.0004(4) 0.0026(4) 0.0001(4)
C11 0.0139(5) 0.0143(5) 0.0109(5) -0.0008(4) 0.0030(4) -0.0009(4)
C12 0.0201(5) 0.0226(6) 0.0171(5) -0.0028(4) 0.0038(4) 0.0063(4)
C13 0.0119(5) 0.0142(5) 0.0129(5) -0.0037(4) 0.0039(4) -0.0006(4)
C14 0.0170(5) 0.0153(5) 0.0116(5) -0.0021(4) 0.0037(4) -0.0014(4)
C15 0.0106(5) 0.0153(5) 0.0147(5) -0.0029(4) 0.0042(4) -0.0027(4)
C16 0.0113(5) 0.0159(5) 0.0183(5) -0.0022(4) 0.0017(4) 0.0011(4)
C17 0.0202(6) 0.0273(6) 0.0170(5) -0.0037(5) -0.0048(4) -0.0012(5)
O1 0.0208(5) 0.0723(8) 0.0119(4) 0.0025(4) 0.0009(3) -0.0187(5)
O2 0.0170(4) 0.0234(5) 0.0326(5) -0.0029(4) 0.0062(4) 0.0043(4)
O3 0.0189(4) 0.0151(4) 0.0126(4) 0.0014(3) 0.0032(3) -0.0013(3)
C18 0.0171(5) 0.0258(6) 0.0124(5) -0.0013(4) 0.0035(4) -0.0014(4)
C19 0.0147(5) 0.0225(5) 0.0120(5) -0.0040(4) -0.0004(4) 0.0014(4)
C20 0.0176(5) 0.0302(6) 0.0161(5) -0.0041(5) 0.0018(4) -0.0077(5)
C21 0.0380(9) 0.0470(10) 0.0736(13) 0.0264(9) 0.0029(8) 0.0014(8)
C22 0.0175(6) 0.0399(8) 0.0615(10) 0.0307(8) 0.0035(6) 0.0083(6)
C23 0.0182(6) 0.0464(9) 0.0571(10) 0.0340(8) 0.0141(6) 0.0117(6)
C24 0.0283(7) 0.0460(9) 0.0523(10) 0.0259(8) 0.0109(7) 0.0138(7)

loop_
_atom_type_symbol
_atom_type_description
_atom_type_scat_dispersion_real
_atom_type_scat_dispersion_imag
_atom_type_scat_source
C C 0.0033 0.0016 'International Tables Vol C Tables 4.2.6.8 and 6.1.1.4'
H H 0.0000 0.0000 'International Tables Vol C Tables 4.2.6.8 and 6.1.1.4'
N N 0.0061 0.0033 'International Tables Vol C Tables 4.2.6.8 and 6.1.1.4'
O O 0.0106 0.0060 'International Tables Vol C Tables 4.2.6.8 and 6.1.1.4'
S S 0.1246 0.1234 'International Tables Vol C Tables 4.2.6.8 and 6.1.1.4'

loop_
_geom_angle_atom_site_label_1
_geom_angle_atom_site_label_2
_geom_angle_atom_site_label_3
_geom_angle
_geom_angle_site_symmetry_1
_geom_angle_site_symmetry_3
_geom_angle_publ_flag
C9 S1 C10 92.04(5) . . ?
C9 N1 C1 113.67(8) . . ?
C9 N1 H1N 113.0(10) . . ?
C1 N1 H1N 113.9(10) . . ?
C7 N2 C6 123.41(9) . . ?
C7 N3 C13 118.86(8) . . ?
C7 N3 C15 120.63(8) . . ?
C13 N3 C15 112.07(8) . . ?
C17 N4 C14 111.10(9) . . ?
C17 N4 C16 111.16(9) . . ?
C14 N4 C16 108.95(8) . . ?
C2 C1 C6 120.11(10) . . ?
C2 C1 N1 119.97(10) . . ?
C6 C1 N1 119.90(9) . . ?
C3 C2 C1 120.86(10) . . ?
C3 C2 H2 119.6 . . ?
C1 C2 H2 119.6 . . ?
C4 C3 C2 119.63(10) . . ?
C4 C3 H3 120.2 . . ?
C2 C3 H3 120.2 . . ?
C3 C4 C5 119.71(10) . . ?
C3 C4 H4 120.1 . . ?
C5 C4 H4 120.1 . . ?
C4 C5 C6 121.69(10) . . ?
C4 C5 H5 119.2 . . ?
C6 C5 H5 119.2 . . ?
C5 C6 C1 117.96(9) . . ?
C5 C6 N2 116.15(9) . . ?
C1 C6 N2 125.58(9) . . ?
N2 C7 N3 118.38(9) . . ?
N2 C7 C8 125.97(9) . . ?
N3 C7 C8 115.53(9) . . ?
C9 C8 C11 111.72(9) . . ?
C9 C8 C7 121.75(9) . . ?
C11 C8 C7 126.51(9) . . ?
C8 C9 N1 125.86(10) . . ?
C8 C9 S1 111.69(8) . . ?
N1 C9 S1 122.39(8) . . ?
C11 C10 C12 129.47(10) . . ?
C11 C10 S1 110.51(8) . . ?
C12 C10 S1 120.01(8) . . ?
C10 C11 C8 114.02(9) . . ?
C10 C11 H11 123.0 . . ?
C8 C11 H11 123.0 . . ?
C10 C12 H12A 109.5 . . ?
C10 C12 H12B 109.5 . . ?
H12A C12 H12B 109.5 . . ?
C10 C12 H12C 109.5 . . ?
H12A C12 H12C 109.5 . . ?
H12B C12 H12C 109.5 . . ?
N3 C13 C14 109.21(8) . . ?
N3 C13 H13A 109.8 . . ?
C14 C13 H13A 109.8 . . ?
N3 C13 H13B 109.8 . . ?
C14 C13 H13B 109.8 . . ?
H13A C13 H13B 108.3 . . ?
N4 C14 C13 110.24(8) . . ?
N4 C14 H14A 109.6 . . ?
C13 C14 H14A 109.6 . . ?
N4 C14 H14B 109.6 . . ?
C13 C14 H14B 109.6 . . ?
H14A C14 H14B 108.1 . . ?
N3 C15 C16 110.27(8) . . ?
N3 C15 H15A 109.6 . . ?
C16 C15 H15A 109.6 . . ?
N3 C15 H15B 109.6 . . ?
C16 C15 H15B 109.6 . . ?
H15A C15 H15B 108.1 . . ?
N4 C16 C15 110.26(8) . . ?
N4 C16 H16A 109.6 . . ?
C15 C16 H16A 109.6 . . ?
N4 C16 H16B 109.6 . . ?
C15 C16 H16B 109.6 . . ?
H16A C16 H16B 108.1 . . ?
N4 C17 H17A 109.5 . . ?
N4 C17 H17B 109.5 . . ?
H17A C17 H17B 109.5 . . ?
N4 C17 H17C 109.5 . . ?
H17A C17 H17C 109.5 . . ?
H17B C17 H17C 109.5 . . ?
C18 O1 H1O 109(2) . . ?
C18 O1 H1OD 112(2) . . ?
H1O O1 H1OD 139(3) . . ?
H1W O2 H2W 118(2) . . ?
H1W O2 H2WD 107(2) . . ?
H2W O2 H2WD 134(3) . . ?
H3W O3 H3WD 106(2) . . ?
H3W O3 H4W 98(2) . . ?
H3WD O3 H4W 123(3) . . ?
O1 C18 C19 120.15(10) . . ?
O1 C18 C20 119.95(11) . 5_656 ?
C19 C18 C20 119.90(11) . 5_656 ?
C18 C19 C20 119.88(10) . . ?
C18 C19 H19 120.1 . . ?
C20 C19 H19 120.1 . . ?
C19 C20 C18 120.22(11) . 5_656 ?
C19 C20 H20 119.9 . . ?
C18 C20 H20 119.9 5_656 . ?
C22 C21 H21A 109.5 . . ?
C22 C21 H21B 109.5 . . ?
H21A C21 H21B 109.5 . . ?
C22 C21 H21C 109.5 . . ?
H21A C21 H21C 109.5 . . ?
H21B C21 H21C 109.5 . . ?
C23 C22 C24 117.64(16) . 5_666 ?
C23 C22 C21 121.24(15) . . ?
C24 C22 C21 121.12(19) 5_666 . ?
C24 C23 C22 121.46(14) . . ?
C24 C23 H23 119.3 . . ?
C22 C23 H23 119.3 . . ?
C23 C24 C22 120.89(18) . 5_666 ?
C23 C24 H24 119.6 . . ?
C22 C24 H24 119.6 5_666 . ?

loop_
_geom_bond_atom_site_label_1
_geom_bond_atom_site_label_2
_geom_bond_distance
_geom_bond_site_symmetry_2
_geom_bond_publ_flag
S1 C9 1.7325(11) . ?
S1 C10 1.7411(11) . ?
N1 C9 1.3960(13) . ?
N1 C1 1.4235(13) . ?
N1 H1N 0.865(16) . ?
N2 C7 1.3003(13) . ?
N2 C6 1.4139(13) . ?
N3 C7 1.3794(13) . ?
N3 C13 1.4633(13) . ?
N3 C15 1.4688(13) . ?
N4 C17 1.4656(13) . ?
N4 C14 1.4704(14) . ?
N4 C16 1.4706(14) . ?
C1 C2 1.3945(15) . ?
C1 C6 1.4077(14) . ?
C2 C3 1.3911(16) . ?
C2 H2 0.9500 . ?
C3 C4 1.3882(17) . ?
C3 H3 0.9500 . ?
C4 C5 1.3901(15) . ?
C4 H4 0.9500 . ?
C5 C6 1.4018(14) . ?
C5 H5 0.9500 . ?
C7 C8 1.4726(14) . ?
C8 C9 1.3696(14) . ?
C8 C11 1.4388(14) . ?
C10 C11 1.3597(15) . ?
C10 C12 1.4971(15) . ?
C11 H11 0.9500 . ?
C12 H12A 0.9800 . ?
C12 H12B 0.9800 . ?
C12 H12C 0.9800 . ?
C13 C14 1.5191(14) . ?
C13 H13A 0.9900 . ?
C13 H13B 0.9900 . ?
C14 H14A 0.9900 . ?
C14 H14B 0.9900 . ?
C15 C16 1.5193(14) . ?
C15 H15A 0.9900 . ?
C15 H15B 0.9900 . ?
C16 H16A 0.9900 . ?
C16 H16B 0.9900 . ?
C17 H17A 0.9800 . ?
C17 H17B 0.9800 . ?
C17 H17C 0.9800 . ?
O1 C18 1.3790(14) . ?
O1 H1O 0.81(3) . ?
O1 H1OD 0.81(4) . ?
O2 H1W 0.879(15) . ?
O2 H2W 0.856(17) . ?
O2 H2WD 0.836(17) . ?
O3 H3W 0.910(15) . ?
O3 H3WD 0.87(3) . ?
O3 H4W 0.856(17) . ?
C18 C19 1.3831(16) . ?
C18 C20 1.3908(15) 5_656 ?
C19 C20 1.3893(16) . ?
C19 H19 0.9500 . ?
C20 H20 0.9500 . ?
C21 C22 1.510(3) . ?
C21 H21A 0.9800 . ?
C21 H21B 0.9800 . ?
C21 H21C 0.9800 . ?
C22 C23 1.388(3) . ?
C22 C24 1.399(2) 5_666 ?
C23 C24 1.379(3) . ?
C23 H23 0.9500 . ?
C24 H24 0.9500 . ?

loop_
_geom_torsion_atom_site_label_1
_geom_torsion_atom_site_label_2
_geom_torsion_atom_site_label_3
_geom_torsion_atom_site_label_4
_geom_torsion
_geom_torsion_site_symmetry_1
_geom_torsion_site_symmetry_2
_geom_torsion_site_symmetry_3
_geom_torsion_site_symmetry_4
_geom_torsion_publ_flag
C9 N1 C1 C2 122.41(11) . . . . ?
C9 N1 C1 C6 -59.32(13) . . . . ?
C6 C1 C2 C3 -1.54(16) . . . . ?
N1 C1 C2 C3 176.73(10) . . . . ?
C1 C2 C3 C4 0.25(17) . . . . ?
C2 C3 C4 C5 0.35(17) . . . . ?
C3 C4 C5 C6 0.35(17) . . . . ?
C4 C5 C6 C1 -1.59(16) . . . . ?
C4 C5 C6 N2 -175.54(10) . . . . ?
C2 C1 C6 C5 2.17(15) . . . . ?
N1 C1 C6 C5 -176.11(9) . . . . ?
C2 C1 C6 N2 175.48(10) . . . . ?
N1 C1 C6 N2 -2.79(16) . . . . ?
C7 N2 C6 C5 -142.54(10) . . . . ?
C7 N2 C6 C1 44.04(15) . . . . ?
C6 N2 C7 N3 167.67(9) . . . . ?
C6 N2 C7 C8 -8.11(16) . . . . ?
C13 N3 C7 N2 -7.94(14) . . . . ?
C15 N3 C7 N2 137.64(10) . . . . ?
C13 N3 C7 C8 168.28(9) . . . . ?
C15 N3 C7 C8 -46.14(13) . . . . ?
N2 C7 C8 C9 -34.22(16) . . . . ?
N3 C7 C8 C9 149.89(10) . . . . ?
N2 C7 C8 C11 147.65(11) . . . . ?
N3 C7 C8 C11 -28.24(15) . . . . ?
C11 C8 C9 N1 -176.91(10) . . . . ?
C7 C8 C9 N1 4.71(16) . . . . ?
C11 C8 C9 S1 0.63(11) . . . . ?
C7 C8 C9 S1 -177.75(8) . . . . ?
C1 N1 C9 C8 56.77(14) . . . . ?
C1 N1 C9 S1 -120.52(9) . . . . ?
C10 S1 C9 C8 0.01(8) . . . . ?
C10 S1 C9 N1 177.65(9) . . . . ?
C9 S1 C10 C11 -0.69(9) . . . . ?
C9 S1 C10 C12 -179.36(9) . . . . ?
C12 C10 C11 C8 179.69(11) . . . . ?
S1 C10 C11 C8 1.18(12) . . . . ?
C9 C8 C11 C10 -1.19(13) . . . . ?
C7 C8 C11 C10 177.10(10) . . . . ?
C7 N3 C13 C14 -155.08(9) . . . . ?
C15 N3 C13 C14 56.58(11) . . . . ?
C17 N4 C14 C13 -176.06(9) . . . . ?
C16 N4 C14 C13 61.15(11) . . . . ?
N3 C13 C14 N4 -59.21(11) . . . . ?
C7 N3 C15 C16 156.55(9) . . . . ?
C13 N3 C15 C16 -55.74(11) . . . . ?
C17 N4 C16 C15 177.58(9) . . . . ?
C14 N4 C16 C15 -59.67(11) . . . . ?
N3 C15 C16 N4 56.79(11) . . . . ?
O1 C18 C19 C20 -179.43(12) . . . . ?
C20 C18 C19 C20 -0.1(2) 5_656 . . . ?
C18 C19 C20 C18 0.1(2) . . . 5_656 ?
C24 C22 C23 C24 0.0(2) 5_666 . . . ?
C21 C22 C23 C24 179.84(13) . . . . ?
C22 C23 C24 C22 0.0(2) . . . 5_666 ?
